data_9010832
loop_
_publ_author_name
'Krickl, R.'
'Wildner, M.'

_publ_section_title
;
 Crystal chemistry of synthetic Co- and Ni-analogues of natrochalcite - the
 shortest known hydrogen bonds among mineral-type compounds
 Part I: single-crystal X-ray structures
 Sample: T = 293 K
;
_journal_name_full 'European Journal of Mineralogy'
_journal_page_first 805
_journal_page_last 816
_journal_paper_doi 10.1127/0935-1221/2007/0019-1770
_journal_volume 19
_journal_year 2007
_chemical_formula_sum 'Co2 H3 Na O10 S2'
_chemical_name_mineral NaCoS
_space_group_IT_number 12
_symmetry_space_group_name_Hall '-C 2y'
_symmetry_space_group_name_H-M 'C 1 2/m 1'
_cell_angle_alpha 90
_cell_angle_beta 115.40
_cell_angle_gamma 90
_cell_formula_units_Z 2
_cell_length_a 8.677
_cell_length_b 6.317
_cell_length_c 7.396
_cell_volume 366.207
_database_code_amcsd 0007246
_diffrn_ambient_temperature 293
_exptl_crystal_density_diffrn 3.337
_cod_original_formula_sum 'Na Co2 S2 O10 H3'
_cod_database_code 9010832
_amcsd_formula_title NaCo2S2O10H3

loop_
_space_group_symop_operation_xyz
x,y,z
1/2+x,1/2+y,z
x,-y,z
1/2+x,1/2-y,z
-x,y,-z
1/2-x,1/2+y,-z
-x,-y,-z
1/2-x,1/2-y,-z

loop_
_atom_site_aniso_label
_atom_site_aniso_U_11
_atom_site_aniso_U_22
_atom_site_aniso_U_33
_atom_site_aniso_U_12
_atom_site_aniso_U_13
_atom_site_aniso_U_23
Na 0.01450 0.05040 0.02320 0.00000 0.00710 0.00000
Co 0.00750 0.00640 0.01000 0.00040 0.00350 -0.00030
S 0.00560 0.00730 0.00660 0.00000 0.00190 0.00000
O1 0.01310 0.00980 0.01400 0.00000 0.00980 0.00000
O2 0.01150 0.01800 0.00780 0.00000 -0.00090 0.00000
O3 0.00840 0.00880 0.01310 0.00200 0.00280 -0.00030
O-h 0.00740 0.00850 0.01030 0.00000 0.00420 0.00000

loop_
_atom_site_label
_atom_site_fract_x
_atom_site_fract_y
_atom_site_fract_z
_atom_site_occupancy
_atom_site_U_iso_or_equiv
_atom_site_type_symbol
_atom_site_attached_hydrogens
Na 0.00000 0.50000 0.50000 1.00000 0.02970 Na 0
Co 0.25000 0.25000 0.00000 1.00000 0.00810 Co 0
S 0.09526 0.00000 0.29462 1.00000 0.00680 S 0
O1 0.19383 0.00000 0.16814 1.00000 0.01090 O 0
O2 0.21857 0.00000 0.50265 1.00000 0.01420 O 0
O3 -0.01275 0.19296 0.24614 1.00000 0.01080 O 0
O-h 0.15474 0.50000 0.08685 1.00000 0.00860 O 0
H1 0.05700 0.50000 0.03400 0.50000 0.01900 H 0
H2 0.18300 0.50000 0.19300 1.00000 0.04000 H 0

loop_
_cod_changelog_entry_id
_cod_changelog_entry_author
_cod_changelog_entry_date
_cod_changelog_entry_text
1
;cod-tools version 3.8.0
Id: cif_guess_AMCSD_atom_types 9581 2023-05-17 12:35:41Z saulius
;
2023-05-18T08:43:31+03:00
;Derived atom types and hydrogen counts
from atom names that follow the AMCSD naming convention
(Wat == water, O-H == hydroxyl).
;
2
;cod-tools version 3.10.1
Id: cif_fix_AMCSD_aniso_labels 10200 2024-08-01 14:09:44Z saulius
;
2024-08-02T12:21:34+03:00
;Changed the following '_atom_site_aniso_label' values:
'Oh' -> 'O-h'
;

loop_
_cod_related_entry_id
_cod_related_entry_database
_cod_related_entry_code
1 AMCSD 0007246
